data_2023416
loop_
_publ_author_name
'Sunitha Kumari, M.'
'Harish Kumar, M.'
'Deevith, D. V.'
'Devarajegowda, H. C.'
'Palakshamurthy, B. S.'

_publ_section_title
;
 Crystal structure, Hirshfeld surface, DFT, mol-ecular docking of
 1-[(6-<i>tert</i>-butyl-2-oxo-2<i>H</i>-chromen-4-yl)meth-yl]-4,4-di-methyl-piperidine-2,6-dione
 and cytotoxic effects on breast cancer (MDA-MB 231), human alveolar basal
 epithelial (A549) cell lines.
;
_journal_coeditor_code NX2021
_journal_issue 'Pt 3'
_journal_name_full 'Acta crystallographica. Section E, Crystallographic communications'
_journal_page_first 257
_journal_page_last 263
_journal_paper_doi 10.1107/S2056989025001550
_journal_volume 81
_journal_year 2025
_chemical_formula_iupac 'C21 H25 N O4'
_chemical_formula_moiety 'C21 H25 N O4'
_chemical_formula_sum 'C21 H25 N O4'
_chemical_formula_weight 355.42
_chemical_melting_point 546
_chemical_name_systematic 1-[(6-<i>tert</i>-Butyl-2-oxo-2<i>H</i>-chromen-4-yl)methyl]-4,4-dimethylpiperidine-2,6-dione
_space_group_crystal_system monoclinic
_space_group_IT_number 15
_space_group_name_Hall '-C 2yc'
_space_group_name_H-M_alt 'C 1 2/c 1'
_symmetry_space_group_name_Hall '-C 2yc'
_atom_sites_solution_hydrogens geom
_atom_sites_solution_primary direct
_atom_sites_solution_secondary difmap
_audit_creation_method SHELXL-2018/3
_cell_angle_alpha 90
_cell_angle_beta 113.189(2)
_cell_angle_gamma 90
_cell_formula_units_Z 8
_cell_length_a 17.9534(7)
_cell_length_b 15.8109(7)
_cell_length_c 14.6429(6)
_cell_measurement_reflns_used 2922
_cell_measurement_temperature 296(2)
_cell_measurement_theta_max 26.0
_cell_measurement_theta_min 2.6
_cell_volume 3820.7(3)
_computing_cell_refinement
;
APEX2 (Bruker, 2014) and SAINT (Bruker, 2014)
;
_computing_data_collection
;
APEX2 (Bruker, 2014)
;
_computing_data_reduction
;
SAINT (Bruker, 2014)
;
_computing_molecular_graphics
;
Mercury (Macrae <i>et al.</i>,  2020)
;
_computing_publication_material
;
SHELXTL (Sheldrick, 2008)
;
_computing_structure_refinement
;
<i>SHELXL</i> (Sheldrick, 2015b)
;
_computing_structure_solution
;
<i>SHELXT</i> (Sheldrick, 2015a)
;
_diffrn_ambient_temperature 296(2)
_diffrn_detector_area_resol_mean 0.97
_diffrn_measured_fraction_theta_full 0.997
_diffrn_measured_fraction_theta_max 0.997
_diffrn_measurement_device_type 'Bruker SMART APEXII CCD'
_diffrn_measurement_method '\f and \W scans'
_diffrn_radiation_monochromator Graphite
_diffrn_radiation_type MoK\a
_diffrn_radiation_wavelength 0.71073
_diffrn_reflns_av_R_equivalents 0.0420
_diffrn_reflns_av_unetI/netI 0.0252
_diffrn_reflns_limit_h_max 21
_diffrn_reflns_limit_h_min -21
_diffrn_reflns_limit_k_max 18
_diffrn_reflns_limit_k_min -18
_diffrn_reflns_limit_l_max 17
_diffrn_reflns_limit_l_min -17
_diffrn_reflns_number 22459
_diffrn_reflns_theta_full 24.999
_diffrn_reflns_theta_max 24.999
_diffrn_reflns_theta_min 2.635
_diffrn_source 'fine-focus sealed tube'
_exptl_absorpt_coefficient_mu 0.085
_exptl_absorpt_correction_T_max 0.985
_exptl_absorpt_correction_T_min 0.980
_exptl_absorpt_correction_type multi-scan
_exptl_absorpt_process_details
;
(SADABS; Krause et al., 2015)
;
_exptl_crystal_colour colourless
_exptl_crystal_density_diffrn 1.236
_exptl_crystal_description BLOCK
_exptl_crystal_F_000 1520
_exptl_crystal_size_max 0.230
_exptl_crystal_size_mid 0.210
_exptl_crystal_size_min 0.170
_refine_diff_density_max 0.258
_refine_diff_density_min -0.323
_refine_ls_extinction_method none
_refine_ls_goodness_of_fit_ref 1.059
_refine_ls_hydrogen_treatment constr
_refine_ls_matrix_type full
_refine_ls_number_constraints 0
_refine_ls_number_parameters 240
_refine_ls_number_reflns 3365
_refine_ls_number_restraints 0
_refine_ls_restrained_S_all 1.059
_refine_ls_R_factor_all 0.0506
_refine_ls_R_factor_gt 0.0431
_refine_ls_shift/su_max 0.000
_refine_ls_shift/su_mean 0.000
_refine_ls_structure_factor_coef Fsqd
_refine_ls_weighting_details 'w=1/[\s^2^(Fo^2^)+(0.0469P)^2^+4.1402P] where P=(Fo^2^+2Fc^2^)/3'
_refine_ls_weighting_scheme calc
_refine_ls_wR_factor_gt 0.1062
_refine_ls_wR_factor_ref 0.1110
_reflns_number_gt 2922
_reflns_number_total 3365
_reflns_threshold_expression 'I > 2\s(I)'
_cod_data_source_file nx2021.cif
_cod_data_source_block I
_cod_depositor_comments 'Adding full bibliography for 2023416.cif.'
_cod_original_sg_symbol_H-M 'C 2/c'
_cod_database_code 2023416
_shelx_space_group_comment
;
The symmetry employed for this shelxl refinement is uniquely defined
by the following loop, which should always be used as a source of
symmetry information in preference to the above space-group names.
They are only intended as comments.
;
_shelx_estimated_absorpt_t_min 0.981
_shelx_estimated_absorpt_t_max 0.986

loop_
_space_group_symop_operation_xyz
'x, y, z'
'-x, y, -z+1/2'
'x+1/2, y+1/2, z'
'-x+1/2, y+1/2, -z+1/2'
'-x, -y, -z'
'x, -y, z-1/2'
'-x+1/2, -y+1/2, -z'
'x+1/2, -y+1/2, z-1/2'

loop_
_atom_site_type_symbol
_atom_site_label
_atom_site_fract_x
_atom_site_fract_y
_atom_site_fract_z
_atom_site_U_iso_or_equiv
_atom_site_adp_type
_atom_site_calc_flag
_atom_site_occupancy
_atom_site_disorder_assembly
_atom_site_disorder_group
O O1 0.38958(6) 0.85989(6) 0.21647(8) 0.0234(3) Uani d 1 . .
O O2 0.30944(7) 0.84959(7) 0.05798(8) 0.0290(3) Uani d 1 . .
O O3 0.42605(6) 0.53779(7) 0.10830(8) 0.0286(3) Uani d 1 . .
O O4 0.22270(8) 0.55466(9) 0.21639(10) 0.0441(4) Uani d 1 . .
N N1 0.32502(7) 0.54449(8) 0.16368(9) 0.0203(3) Uani d 1 . .
C C10 0.56284(9) 0.71989(10) 0.60161(11) 0.0240(3) Uani d 1 . .
C C3 0.34437(9) 0.81208(10) 0.13520(11) 0.0219(3) Uani d 1 . .
C C2 0.34194(9) 0.72165(9) 0.14891(11) 0.0212(3) Uani d 1 . .
H H2 0.312072 0.688242 0.094492 0.025 Uiso calc 1 . .
C C1 0.38126(8) 0.68406(9) 0.23737(11) 0.0191(3) Uani d 1 . .
C C8 0.47121(8) 0.70433(10) 0.41872(10) 0.0202(3) Uani d 1 . .
H H8 0.470639 0.646417 0.429532 0.024 Uiso calc 1 . .
C C7 0.51444(9) 0.75663(10) 0.49805(11) 0.0211(3) Uani d 1 . .
C C6 0.51574(9) 0.84311(10) 0.47904(11) 0.0253(4) Uani d 1 . .
H H6 0.545096 0.879191 0.530918 0.030 Uiso calc 1 . .
C C5 0.47458(9) 0.87654(10) 0.38523(12) 0.0250(3) Uani d 1 . .
H H5 0.476491 0.934270 0.374167 0.030 Uiso calc 1 . .
C C4 0.43057(8) 0.82311(9) 0.30815(11) 0.0194(3) Uani d 1 . .
C C9 0.42829(8) 0.73610(9) 0.32264(10) 0.0183(3) Uani d 1 . .
C C11 0.57278(15) 0.78452(14) 0.68234(14) 0.0559(6) Uani d 1 . .
H H11A 0.605448 0.830688 0.676721 0.084 Uiso calc 1 . .
H H11B 0.598680 0.758392 0.746323 0.084 Uiso calc 1 . .
H H11C 0.520489 0.805330 0.674996 0.084 Uiso calc 1 . .
C C13 0.52054(17) 0.64368(17) 0.62166(15) 0.0770(10) Uani d 1 . .
H H13A 0.465509 0.658110 0.609532 0.115 Uiso calc 1 . .
H H13B 0.548167 0.626427 0.689603 0.115 Uiso calc 1 . .
H H13C 0.521116 0.598151 0.578562 0.115 Uiso calc 1 . .
C C12 0.64529(13) 0.69548(19) 0.60640(15) 0.0654(8) Uani d 1 . .
H H12A 0.639723 0.652431 0.557906 0.098 Uiso calc 1 . .
H H12B 0.677532 0.674276 0.671500 0.098 Uiso calc 1 . .
H H12C 0.671242 0.744163 0.592851 0.098 Uiso calc 1 . .
C C14 0.37878(9) 0.58983(9) 0.25218(11) 0.0233(3) Uani d 1 . .
H H14A 0.433176 0.567330 0.272170 0.028 Uiso calc 1 . .
H H14B 0.361162 0.579367 0.305851 0.028 Uiso calc 1 . .
C C19 0.35637(9) 0.52013(9) 0.09426(11) 0.0205(3) Uani d 1 . .
C C18 0.30041(9) 0.47477(10) 0.00280(11) 0.0227(3) Uani d 1 . .
H H18A 0.332310 0.436947 -0.019585 0.027 Uiso calc 1 . .
H H18B 0.275426 0.516128 -0.049278 0.027 Uiso calc 1 . .
C C17 0.23360(9) 0.42360(9) 0.01691(11) 0.0236(3) Uani d 1 . .
C C16 0.19056(9) 0.48305(10) 0.06247(12) 0.0256(4) Uani d 1 . .
H H16A 0.160169 0.524315 0.012729 0.031 Uiso calc 1 . .
H H16B 0.151960 0.450402 0.079227 0.031 Uiso calc 1 . .
C C15 0.24523(10) 0.52923(10) 0.15344(12) 0.0256(4) Uani d 1 . .
C C21 0.17368(11) 0.39218(11) -0.08396(12) 0.0349(4) Uani d 1 . .
H H21A 0.150430 0.439691 -0.126479 0.052 Uiso calc 1 . .
H H21B 0.131474 0.360311 -0.075142 0.052 Uiso calc 1 . .
H H21C 0.201473 0.356785 -0.113621 0.052 Uiso calc 1 . .
C C20 0.26966(11) 0.34836(10) 0.08600(13) 0.0341(4) Uani d 1 . .
H H20A 0.297280 0.311900 0.057153 0.051 Uiso calc 1 . .
H H20B 0.227007 0.317498 0.095009 0.051 Uiso calc 1 . .
H H20C 0.307318 0.368498 0.149172 0.051 Uiso calc 1 . .

loop_
_atom_site_aniso_label
_atom_site_aniso_U_11
_atom_site_aniso_U_22
_atom_site_aniso_U_33
_atom_site_aniso_U_12
_atom_site_aniso_U_13
_atom_site_aniso_U_23
O1 0.0257(6) 0.0192(5) 0.0227(6) -0.0010(4) 0.0068(4) 0.0010(4)
O2 0.0283(6) 0.0266(6) 0.0249(6) 0.0007(5) 0.0028(5) 0.0079(5)
O3 0.0210(6) 0.0304(6) 0.0330(6) -0.0012(5) 0.0090(5) -0.0052(5)
O4 0.0452(8) 0.0524(8) 0.0468(8) -0.0083(6) 0.0309(7) -0.0176(7)
N1 0.0227(7) 0.0174(6) 0.0184(6) -0.0005(5) 0.0053(5) -0.0029(5)
C10 0.0241(8) 0.0306(9) 0.0170(7) -0.0053(6) 0.0078(6) -0.0037(6)
C3 0.0174(7) 0.0251(8) 0.0217(8) 0.0000(6) 0.0060(6) 0.0003(6)
C2 0.0191(7) 0.0222(8) 0.0196(7) -0.0004(6) 0.0048(6) -0.0021(6)
C1 0.0172(7) 0.0205(8) 0.0193(7) 0.0008(6) 0.0071(6) -0.0019(6)
C8 0.0209(7) 0.0203(7) 0.0196(8) -0.0006(6) 0.0083(6) -0.0023(6)
C7 0.0188(7) 0.0268(8) 0.0200(8) -0.0036(6) 0.0101(6) -0.0037(6)
C6 0.0265(8) 0.0279(8) 0.0227(8) -0.0094(7) 0.0111(6) -0.0096(7)
C5 0.0294(8) 0.0195(7) 0.0284(8) -0.0055(6) 0.0139(7) -0.0045(6)
C4 0.0181(7) 0.0220(8) 0.0197(7) 0.0004(6) 0.0089(6) 0.0001(6)
C9 0.0165(7) 0.0202(7) 0.0192(7) 0.0005(6) 0.0081(6) -0.0027(6)
C11 0.0780(16) 0.0566(14) 0.0200(9) 0.0206(12) 0.0053(9) -0.0056(9)
C13 0.0956(19) 0.0824(18) 0.0232(10) -0.0579(16) -0.0085(11) 0.0168(11)
C12 0.0478(12) 0.119(2) 0.0345(11) 0.0451(14) 0.0214(10) 0.0339(13)
C14 0.0276(8) 0.0202(8) 0.0162(7) 0.0003(6) 0.0024(6) -0.0016(6)
C19 0.0217(8) 0.0159(7) 0.0221(8) 0.0034(6) 0.0067(6) 0.0023(6)
C18 0.0248(8) 0.0224(8) 0.0196(8) 0.0006(6) 0.0075(6) -0.0027(6)
C17 0.0275(8) 0.0191(7) 0.0192(8) -0.0042(6) 0.0039(6) -0.0008(6)
C16 0.0223(8) 0.0257(8) 0.0278(8) -0.0049(6) 0.0086(7) 0.0017(7)
C15 0.0288(8) 0.0216(8) 0.0281(8) -0.0005(6) 0.0131(7) -0.0001(6)
C21 0.0381(10) 0.0325(9) 0.0251(9) -0.0118(8) 0.0029(7) -0.0031(7)
C20 0.0481(11) 0.0196(8) 0.0270(9) -0.0041(7) 0.0065(8) -0.0007(7)

loop_
_atom_type_symbol
_atom_type_description
_atom_type_scat_dispersion_real
_atom_type_scat_dispersion_imag
_atom_type_scat_source
C C 0.0033 0.0016 'International Tables Vol C Tables 4.2.6.8 and 6.1.1.4'
H H 0.0000 0.0000 'International Tables Vol C Tables 4.2.6.8 and 6.1.1.4'
N N 0.0061 0.0033 'International Tables Vol C Tables 4.2.6.8 and 6.1.1.4'
O O 0.0106 0.0060 'International Tables Vol C Tables 4.2.6.8 and 6.1.1.4'

loop_
_geom_angle_atom_site_label_1
_geom_angle_atom_site_label_2
_geom_angle_atom_site_label_3
_geom_angle_site_symmetry_1
_geom_angle_site_symmetry_3
_geom_angle
_geom_angle_publ_flag
C3 O1 C4 . . 121.19(12) ?
C19 N1 C15 . . 124.25(12) ?
C19 N1 C14 . . 117.76(12) ?
C15 N1 C14 . . 117.99(12) ?
C12 C10 C13 . . 110.3(2) ?
C12 C10 C11 . . 108.92(17) ?
C13 C10 C11 . . 107.38(18) ?
C12 C10 C7 . . 107.88(13) ?
C13 C10 C7 . . 111.17(13) ?
C11 C10 C7 . . 111.20(14) ?
O2 C3 O1 . . 116.87(14) ?
O2 C3 C2 . . 125.52(14) ?
O1 C3 C2 . . 117.62(13) ?
C1 C2 C3 . . 122.49(14) ?
C1 C2 H2 . . 118.8 ?
C3 C2 H2 . . 118.8 ?
C2 C1 C9 . . 118.92(14) ?
C2 C1 C14 . . 122.73(13) ?
C9 C1 C14 . . 118.35(12) ?
C7 C8 C9 . . 122.06(14) ?
C7 C8 H8 . . 119.0 ?
C9 C8 H8 . . 119.0 ?
C8 C7 C6 . . 117.65(14) ?
C8 C7 C10 . . 120.93(13) ?
C6 C7 C10 . . 121.33(13) ?
C5 C6 C7 . . 121.83(14) ?
C5 C6 H6 . . 119.1 ?
C7 C6 H6 . . 119.1 ?
C4 C5 C6 . . 119.18(14) ?
C4 C5 H5 . . 120.4 ?
C6 C5 H5 . . 120.4 ?
O1 C4 C5 . . 116.83(13) ?
O1 C4 C9 . . 121.83(13) ?
C5 C4 C9 . . 121.34(14) ?
C4 C9 C8 . . 117.90(13) ?
C4 C9 C1 . . 117.95(13) ?
C8 C9 C1 . . 124.15(13) ?
C10 C11 H11A . . 109.5 ?
C10 C11 H11B . . 109.5 ?
H11A C11 H11B . . 109.5 ?
C10 C11 H11C . . 109.5 ?
H11A C11 H11C . . 109.5 ?
H11B C11 H11C . . 109.5 ?
C10 C13 H13A . . 109.5 ?
C10 C13 H13B . . 109.5 ?
H13A C13 H13B . . 109.5 ?
C10 C13 H13C . . 109.5 ?
H13A C13 H13C . . 109.5 ?
H13B C13 H13C . . 109.5 ?
C10 C12 H12A . . 109.5 ?
C10 C12 H12B . . 109.5 ?
H12A C12 H12B . . 109.5 ?
C10 C12 H12C . . 109.5 ?
H12A C12 H12C . . 109.5 ?
H12B C12 H12C . . 109.5 ?
N1 C14 C1 . . 113.77(12) ?
N1 C14 H14A . . 108.8 ?
C1 C14 H14A . . 108.8 ?
N1 C14 H14B . . 108.8 ?
C1 C14 H14B . . 108.8 ?
H14A C14 H14B . . 107.7 ?
O3 C19 N1 1 . 119.72(14) ?
O3 C19 N1 . . 119.72(14) ?
O3 C19 C18 1 . 122.81(14) ?
O3 C19 C18 . . 122.81(14) ?
N1 C19 C18 . . 117.44(13) ?
C19 C18 C17 . . 114.68(12) ?
C19 C18 H18A . . 108.6 ?
C17 C18 H18A . . 108.6 ?
C19 C18 H18B . . 108.6 ?
C17 C18 H18B . . 108.6 ?
H18A C18 H18B . . 107.6 ?
C18 C17 C16 . . 107.02(12) ?
C18 C17 C21 . . 109.46(13) ?
C16 C17 C21 . . 109.73(13) ?
C18 C17 C20 . . 110.55(13) ?
C16 C17 C20 . . 110.17(13) ?
C21 C17 C20 . . 109.87(13) ?
C15 C16 C17 . . 114.94(13) ?
C15 C16 H16A . . 108.5 ?
C17 C16 H16A . . 108.5 ?
C15 C16 H16B . . 108.5 ?
C17 C16 H16B . . 108.5 ?
H16A C16 H16B . . 107.5 ?
O4 C15 N1 1 . 119.66(15) ?
O4 C15 N1 . . 119.66(15) ?
O4 C15 C16 1 . 122.71(15) ?
O4 C15 C16 . . 122.71(15) ?
N1 C15 C16 . . 117.62(13) ?
C17 C21 H21A . . 109.5 ?
C17 C21 H21B . . 109.5 ?
H21A C21 H21B . . 109.5 ?
C17 C21 H21C . . 109.5 ?
H21A C21 H21C . . 109.5 ?
H21B C21 H21C . . 109.5 ?
C17 C20 H20A . . 109.5 ?
C17 C20 H20B . . 109.5 ?
H20A C20 H20B . . 109.5 ?
C17 C20 H20C . . 109.5 ?
H20A C20 H20C . . 109.5 ?
H20B C20 H20C . . 109.5 ?

loop_
_geom_bond_atom_site_label_1
_geom_bond_atom_site_label_2
_geom_bond_site_symmetry_2
_geom_bond_distance
_geom_bond_publ_flag
O1 C3 . 1.3732(18) ?
O1 C4 . 1.3798(17) ?
O2 C3 . 1.2104(18) ?
O3 C19 . 1.2176(18) ?
O4 C15 . 1.212(2) ?
N1 C19 . 1.396(2) ?
N1 C15 . 1.401(2) ?
N1 C14 . 1.4627(18) ?
C10 C12 . 1.505(2) ?
C10 C13 . 1.513(3) ?
C10 C11 . 1.519(2) ?
C10 C7 . 1.534(2) ?
C3 C2 . 1.447(2) ?
C2 C1 . 1.345(2) ?
C2 H2 . 0.9300 ?
C1 C9 . 1.456(2) ?
C1 C14 . 1.509(2) ?
C8 C7 . 1.388(2) ?
C8 C9 . 1.404(2) ?
C8 H8 . 0.9300 ?
C7 C6 . 1.397(2) ?
C6 C5 . 1.383(2) ?
C6 H6 . 0.9300 ?
C5 C4 . 1.382(2) ?
C5 H5 . 0.9300 ?
C4 C9 . 1.395(2) ?
C11 H11A . 0.9600 ?
C11 H11B . 0.9600 ?
C11 H11C . 0.9600 ?
C13 H13A . 0.9600 ?
C13 H13B . 0.9600 ?
C13 H13C . 0.9600 ?
C12 H12A . 0.9600 ?
C12 H12B . 0.9600 ?
C12 H12C . 0.9600 ?
C14 H14A . 0.9700 ?
C14 H14B . 0.9700 ?
C19 C18 . 1.503(2) ?
C18 C17 . 1.527(2) ?
C18 H18A . 0.9700 ?
C18 H18B . 0.9700 ?
C17 C16 . 1.527(2) ?
C17 C21 . 1.528(2) ?
C17 C20 . 1.530(2) ?
C16 C15 . 1.497(2) ?
C16 H16A . 0.9700 ?
C16 H16B . 0.9700 ?
C21 H21A . 0.9600 ?
C21 H21B . 0.9600 ?
C21 H21C . 0.9600 ?
C20 H20A . 0.9600 ?
C20 H20B . 0.9600 ?
C20 H20C . 0.9600 ?

loop_
_geom_hbond_atom_site_label_D
_geom_hbond_atom_site_label_H
_geom_hbond_atom_site_label_A
_geom_hbond_site_symmetry_A
_geom_hbond_distance_DH
_geom_hbond_distance_HA
_geom_hbond_distance_DA
_geom_hbond_angle_DHA
_geom_hbond_publ_flag
C16 H16A O2 7_565 0.97 2.41 3.1800(19) 136.4 yes
C14 H14A O3 2_655 0.97 2.49 3.3898(18) 154.8 yes
C2 H2 O2 7_565 0.93 2.50 3.3687(18) 154.9 yes
C14 H14A O3 1 0.97 2.40 2.6915(19) 96.8 yes
C14 H14B O4 1 0.97 2.34 2.698(2) 100.8 yes

loop_
_geom_torsion_atom_site_label_1
_geom_torsion_atom_site_label_2
_geom_torsion_atom_site_label_3
_geom_torsion_atom_site_label_4
_geom_torsion_site_symmetry_1
_geom_torsion_site_symmetry_2
_geom_torsion_site_symmetry_3
_geom_torsion_site_symmetry_4
_geom_torsion
_geom_torsion_publ_flag
C4 O1 C3 O2 . . . . 178.97(13) ?
C4 O1 C3 C2 . . . . -0.63(19) ?
O2 C3 C2 C1 . . . . -178.90(14) ?
O1 C3 C2 C1 . . . . 0.7(2) ?
C3 C2 C1 C9 . . . . -0.2(2) ?
C3 C2 C1 C14 . . . . 179.84(14) ?
C9 C8 C7 C6 . . . . -1.5(2) ?
C9 C8 C7 C10 . . . . -178.19(13) ?
C12 C10 C7 C8 . . . . 86.1(2) ?
C13 C10 C7 C8 . . . . -34.9(2) ?
C11 C10 C7 C8 . . . . -154.54(16) ?
C12 C10 C7 C6 . . . . -90.5(2) ?
C13 C10 C7 C6 . . . . 148.46(19) ?
C11 C10 C7 C6 . . . . 28.9(2) ?
C8 C7 C6 C5 . . . . 1.1(2) ?
C10 C7 C6 C5 . . . . 177.77(13) ?
C7 C6 C5 C4 . . . . 0.3(2) ?
C3 O1 C4 C5 . . . . 179.81(13) ?
C3 O1 C4 C9 . . . . 0.2(2) ?
C6 C5 C4 O1 . . . . 178.96(13) ?
C6 C5 C4 C9 . . . . -1.4(2) ?
O1 C4 C9 C8 . . . . -179.38(12) ?
C5 C4 C9 C8 . . . . 1.0(2) ?
O1 C4 C9 C1 . . . . 0.3(2) ?
C5 C4 C9 C1 . . . . -179.32(13) ?
C7 C8 C9 C4 . . . . 0.5(2) ?
C7 C8 C9 C1 . . . . -179.19(13) ?
C2 C1 C9 C4 . . . . -0.3(2) ?
C14 C1 C9 C4 . . . . 179.69(13) ?
C2 C1 C9 C8 . . . . 179.38(14) ?
C14 C1 C9 C8 . . . . -0.6(2) ?
C19 N1 C14 C1 . . . . 85.53(16) ?
C15 N1 C14 C1 . . . . -93.71(16) ?
C2 C1 C14 N1 . . . . -4.4(2) ?
C9 C1 C14 N1 . . . . 175.64(12) ?
O3 O3 C19 N1 1 . . . 0.00(3) ?
O3 O3 C19 C18 1 . . . 0.00(4) ?
C15 N1 C19 O3 . . . 1 178.33(14) ?
C14 N1 C19 O3 . . . 1 -0.9(2) ?
C15 N1 C19 O3 . . . . 178.33(14) ?
C14 N1 C19 O3 . . . . -0.9(2) ?
C15 N1 C19 C18 . . . . 0.1(2) ?
C14 N1 C19 C18 . . . . -179.08(12) ?
O3 C19 C18 C17 1 . . . 153.26(14) ?
O3 C19 C18 C17 . . . . 153.26(14) ?
N1 C19 C18 C17 . . . . -28.58(18) ?
C19 C18 C17 C16 . . . . 52.45(16) ?
C19 C18 C17 C21 . . . . 171.31(13) ?
C19 C18 C17 C20 . . . . -67.54(17) ?
C18 C17 C16 C15 . . . . -51.80(17) ?
C21 C17 C16 C15 . . . . -170.48(13) ?
C20 C17 C16 C15 . . . . 68.43(17) ?
O4 O4 C15 N1 1 . . . 0.0(2) ?
O4 O4 C15 C16 1 . . . 0.00(13) ?
C19 N1 C15 O4 . . . 1 -178.11(15) ?
C14 N1 C15 O4 . . . 1 1.1(2) ?
C19 N1 C15 O4 . . . . -178.11(15) ?
C14 N1 C15 O4 . . . . 1.1(2) ?
C19 N1 C15 C16 . . . . 0.6(2) ?
C14 N1 C15 C16 . . . . 179.80(12) ?
C17 C16 C15 O4 . . . 1 -154.14(16) ?
C17 C16 C15 O4 . . . . -154.14(16) ?
C17 C16 C15 N1 . . . . 27.2(2) ?
